data_7217838
loop_
_publ_author_name
'Rahiman, Kalilur'
'Gurumoorthy, Perumal'
'Mahendiran, Dharmasivam'
'Parbhu, Durai'
'Arulvasu, Chinnasamy'

_publ_section_title
;
 Magneto-structural correlation, antioxidant, DNA interaction and growth
 inhibition activities of new chloro-bridged phenolate complexes
;
_journal_name_full 'RSC Advances'
_journal_paper_doi 10.1039/C4RA06941B
_journal_year 2014
_chemical_formula_sum 'C15 H28 Br Cl2 N3 Ni O4'
_chemical_formula_weight 523.92
_chemical_name_systematic
; 
 ? 
;
_space_group_IT_number 15
_symmetry_cell_setting monoclinic
_symmetry_space_group_name_Hall '-C 2yc'
_symmetry_space_group_name_H-M 'C 1 2/c 1'
_atom_sites_solution_hydrogens geom
_atom_sites_solution_primary direct
_atom_sites_solution_secondary difmap
_audit_creation_method SHELXL-97
_cell_angle_alpha 90.00
_cell_angle_beta 98.768(2)
_cell_angle_gamma 90.00
_cell_formula_units_Z 8
_cell_length_a 10.1699(4)
_cell_length_b 16.8523(8)
_cell_length_c 24.8924(11)
_cell_measurement_reflns_used 6618
_cell_measurement_temperature 295(2)
_cell_measurement_theta_max 27.38
_cell_measurement_theta_min 2.36
_cell_volume 4216.4(3)
_computing_cell_refinement 'APEX2/SAINT (Bruker, 2004)'
_computing_data_collection 'APEX2 (Bruker, 2004)'
_computing_data_reduction 'SAINT/XPREP (Bruker, 2004)'
_computing_molecular_graphics 'ORTEP3 (Farrugia, 1997) and Mercury (Macrae et al., 2008)'
_computing_publication_material 'PLATON (Spek, 2003)'
_computing_structure_refinement 'SHELXL-97 (Sheldrick, 2008)'
_computing_structure_solution 'SIR92 (Altomare et al., 1993)'
_diffrn_ambient_temperature 295(2)
_diffrn_measured_fraction_theta_full 0.996
_diffrn_measured_fraction_theta_max 0.996
_diffrn_measurement_device_type 'bruker axs kappa apex2 CCD Diffractometer'
_diffrn_measurement_method '\w and \f scan'
_diffrn_radiation_monochromator graphite
_diffrn_radiation_source 'fine-focus sealed tube'
_diffrn_radiation_type MoK\a
_diffrn_radiation_wavelength 0.71073
_diffrn_reflns_av_R_equivalents 0.0339
_diffrn_reflns_av_sigmaI/netI 0.0361
_diffrn_reflns_limit_h_max 13
_diffrn_reflns_limit_h_min -13
_diffrn_reflns_limit_k_max 22
_diffrn_reflns_limit_k_min -22
_diffrn_reflns_limit_l_max 33
_diffrn_reflns_limit_l_min -33
_diffrn_reflns_number 23444
_diffrn_reflns_theta_full 28.81
_diffrn_reflns_theta_max 28.81
_diffrn_reflns_theta_min 2.36
_exptl_absorpt_coefficient_mu 3.094
_exptl_absorpt_correction_T_max 0.5766
_exptl_absorpt_correction_T_min 0.4571
_exptl_absorpt_correction_type multi-scan
_exptl_absorpt_process_details 'SADABS (Bruker, 2004)'
_exptl_crystal_colour green
_exptl_crystal_density_diffrn 1.651
_exptl_crystal_density_method 'not measured'
_exptl_crystal_description block
_exptl_crystal_F_000 2144
_exptl_crystal_size_max 0.30
_exptl_crystal_size_mid 0.25
_exptl_crystal_size_min 0.20
_refine_diff_density_max 0.581
_refine_diff_density_min -0.500
_refine_diff_density_rms 0.068
_refine_ls_extinction_method none
_refine_ls_goodness_of_fit_ref 1.037
_refine_ls_hydrogen_treatment mixed
_refine_ls_matrix_type full
_refine_ls_number_parameters 305
_refine_ls_number_reflns 5502
_refine_ls_number_restraints 74
_refine_ls_restrained_S_all 1.033
_refine_ls_R_factor_all 0.0574
_refine_ls_R_factor_gt 0.0333
_refine_ls_shift/su_max 0.002
_refine_ls_shift/su_mean 0.000
_refine_ls_structure_factor_coef Fsqd
_refine_ls_weighting_details 'calc w=1/[\s^2^(Fo^2^)+(0.0358P)^2^+2.9844P] where P=(Fo^2^+2Fc^2^)/3'
_refine_ls_weighting_scheme calc
_refine_ls_wR_factor_gt 0.0740
_refine_ls_wR_factor_ref 0.0816
_reflns_number_gt 3966
_reflns_number_total 5502
_reflns_threshold_expression >2sigma(I)
_cod_data_source_file c4ra06941b3.cif
_cod_data_source_block shelxl
_cod_original_sg_symbol_H-M C2/c
_cod_database_code 7217838

loop_
_symmetry_equiv_pos_as_xyz
'x, y, z'
'-x, y, -z+1/2'
'x+1/2, y+1/2, z'
'-x+1/2, y+1/2, -z+1/2'
'-x, -y, -z'
'x, -y, z-1/2'
'-x+1/2, -y+1/2, -z'
'x+1/2, -y+1/2, z-1/2'

loop_
_atom_site_label
_atom_site_type_symbol
_atom_site_fract_x
_atom_site_fract_y
_atom_site_fract_z
_atom_site_U_iso_or_equiv
_atom_site_adp_type
_atom_site_occupancy
_atom_site_symmetry_multiplicity
_atom_site_calc_flag
_atom_site_refinement_flags
_atom_site_disorder_assembly
_atom_site_disorder_group
C1 C 0.2153(2) 0.69425(14) 0.66680(8) 0.0308(5) Uani 1 1 d . A .
C2 C 0.1106(3) 0.72025(18) 0.69299(10) 0.0445(7) Uani 1 1 d . . .
H2 H 0.1189 0.7154 0.7306 0.053 Uiso 1 1 calc R . .
C3 C -0.0042(3) 0.75265(18) 0.66516(10) 0.0463(7) Uani 1 1 d . . .
H3 H -0.0712 0.7701 0.6839 0.056 Uiso 1 1 calc R . .
C4 C -0.0195(2) 0.75908(15) 0.60907(9) 0.0346(5) Uani 1 1 d . . .
C5 C 0.0790(2) 0.73470(14) 0.58192(9) 0.0327(5) Uani 1 1 d . . .
H5 H 0.0671 0.7389 0.5442 0.039 Uiso 1 1 calc R . .
C6 C 0.1989(2) 0.70322(13) 0.60935(8) 0.0281(5) Uani 1 1 d . . .
C7 C 0.3008(2) 0.68431(14) 0.57688(8) 0.0325(5) Uani 1 1 d . . .
H7 H 0.2822 0.6958 0.5400 0.039 Uiso 1 1 calc R . .
C8 C 0.5054(3) 0.63686(17) 0.55574(10) 0.0433(6) Uani 1 1 d . . .
H8A H 0.5775 0.6751 0.5604 0.052 Uiso 1 1 calc R . .
H8B H 0.4597 0.6404 0.5187 0.052 Uiso 1 1 calc R . .
C9 C 0.5598(3) 0.55385(17) 0.56724(10) 0.0437(6) Uani 1 1 d . A .
H9A H 0.4889 0.5155 0.5577 0.052 Uiso 1 1 calc R . .
H9B H 0.6281 0.5434 0.5449 0.052 Uiso 1 1 calc R . .
N3 N 0.8677(2) 0.45842(15) 0.62915(12) 0.0448(7) Uani 0.869(3) 1 d PDU A 1
H3B H 0.8998 0.4536 0.6647 0.054 Uiso 0.869(3) 1 calc PR A 1
H3C H 0.9255 0.4347 0.6103 0.054 Uiso 0.869(3) 1 calc PR A 1
C10 C 0.7497(3) 0.58298(19) 0.64056(14) 0.0348(7) Uani 0.869(3) 1 d PDU A 1
H10A H 0.7743 0.5815 0.6798 0.042 Uiso 0.869(3) 1 calc PR A 1
H10B H 0.7430 0.6382 0.6296 0.042 Uiso 0.869(3) 1 calc PR A 1
C11 C 0.8582(3) 0.54378(18) 0.61469(13) 0.0428(8) Uani 0.869(3) 1 d PDU A 1
H11A H 0.8388 0.5495 0.5755 0.051 Uiso 0.869(3) 1 calc PR A 1
H11B H 0.9426 0.5696 0.6271 0.051 Uiso 0.869(3) 1 calc PR A 1
C12 C 0.7372(3) 0.41731(18) 0.61756(14) 0.0452(8) Uani 0.869(3) 1 d PDU A 1
H12A H 0.7465 0.3634 0.6313 0.054 Uiso 0.869(3) 1 calc PR A 1
H12B H 0.7093 0.4147 0.5786 0.054 Uiso 0.869(3) 1 calc PR A 1
C13 C 0.6326(3) 0.45990(17) 0.64343(15) 0.0396(8) Uani 0.869(3) 1 d PDU A 1
H13A H 0.5482 0.4327 0.6340 0.047 Uiso 0.869(3) 1 calc PR A 1
H13B H 0.6568 0.4581 0.6826 0.047 Uiso 0.869(3) 1 calc PR A 1
N3' N 0.8511(14) 0.4612(8) 0.6631(9) 0.0448(7) Uani 0.131(3) 1 d PDU A 2
H3E H 0.9053 0.4456 0.6933 0.054 Uiso 0.131(3) 1 calc PR A 2
H3D H 0.8874 0.4456 0.6340 0.054 Uiso 0.131(3) 1 calc PR A 2
C10' C 0.7474(12) 0.5752(12) 0.6126(7) 0.037(5) Uani 0.131(3) 1 d PDU A 2
H10C H 0.7468 0.6324 0.6087 0.045 Uiso 0.131(3) 1 calc PR A 2
H10D H 0.7711 0.5508 0.5801 0.045 Uiso 0.131(3) 1 calc PR A 2
C11' C 0.8376(19) 0.5486(9) 0.6630(7) 0.039(4) Uani 0.131(3) 1 d PDU A 2
H11C H 0.9245 0.5730 0.6642 0.047 Uiso 0.131(3) 1 calc PR A 2
H11D H 0.8011 0.5655 0.6950 0.047 Uiso 0.131(3) 1 calc PR A 2
C12' C 0.7183(14) 0.4238(11) 0.6615(7) 0.035(4) Uani 0.131(3) 1 d PDU A 2
H12C H 0.6831 0.4355 0.6947 0.042 Uiso 0.131(3) 1 calc PR A 2
H12D H 0.7255 0.3667 0.6581 0.042 Uiso 0.131(3) 1 calc PR A 2
C13' C 0.6277(18) 0.4568(6) 0.6133(6) 0.036(5) Uani 0.131(3) 1 d PDU A 2
H13C H 0.5411 0.4315 0.6094 0.043 Uiso 0.131(3) 1 calc PR A 2
H13D H 0.6653 0.4489 0.5801 0.043 Uiso 0.131(3) 1 calc PR A 2
C14 C 0.5846(3) 0.76803(17) 0.68829(12) 0.0548(8) Uani 1 1 d . A .
H14A H 0.6590 0.7969 0.7072 0.082 Uiso 1 1 calc R . .
H14B H 0.5042 0.7862 0.7001 0.082 Uiso 1 1 calc R . .
H14C H 0.5792 0.7767 0.6499 0.082 Uiso 1 1 calc R . .
C15 C 0.2374(3) 0.4746(2) 0.66532(12) 0.0607(9) Uani 1 1 d . A .
H15A H 0.1872 0.4352 0.6431 0.091 Uiso 1 1 calc R . .
H15B H 0.1780 0.5141 0.6757 0.091 Uiso 1 1 calc R . .
H15C H 0.2847 0.4499 0.6973 0.091 Uiso 1 1 calc R . .
N1 N 0.41322(19) 0.65352(12) 0.59380(7) 0.0314(4) Uani 1 1 d . . .
N2 N 0.61689(19) 0.54437(12) 0.62554(8) 0.0366(5) Uani 1 1 d D . .
O1 O 0.32167(17) 0.66432(11) 0.69539(6) 0.0371(4) Uani 1 1 d . . .
O2 O 0.60161(17) 0.68580(10) 0.69964(6) 0.0374(4) Uani 1 1 d D . .
O3 O 0.32899(16) 0.51085(10) 0.63575(7) 0.0380(4) Uani 1 1 d . . .
H3A H 0.2970 0.5128 0.6035 0.063(10) Uiso 1 1 calc R A .
O4 O 0.1988(2) 0.50586(16) 0.53136(9) 0.0620(6) Uani 1 1 d D . .
Ni1 Ni 0.46295(3) 0.601901(18) 0.666791(11) 0.02859(8) Uani 1 1 d . A .
Cl1 Cl 0.5000 0.52902(5) 0.7500 0.03559(19) Uani 1 2 d S . .
Br1 Br -0.18003(3) 0.801306(19) 0.570965(11) 0.05113(10) Uani 1 1 d . . .
Cl3 Cl -0.0103(2) 0.37019(8) 0.54083(8) 0.0492(5) Uani 0.865(9) 1 d P B 1
Cl2 Cl 1.0000 0.46326(14) 0.7500 0.0601(8) Uani 0.748(10) 2 d SP C 1
Cl3' Cl -0.0615(15) 0.3860(6) 0.5570(5) 0.051(3) Uani 0.135(9) 1 d P B 2
Cl2' Cl 0.9543(11) 0.4476(8) 0.7342(4) 0.0601(8) Uani 0.124(5) 1 d P . 2
H2A H 0.632(3) 0.6782(18) 0.7350(5) 0.059(9) Uiso 1 1 d D . .
H4A H 0.141(3) 0.4648(14) 0.5347(15) 0.098(14) Uiso 1 1 d D . .
H4B H 0.160(3) 0.5493(13) 0.5137(14) 0.098(14) Uiso 1 1 d D . .

loop_
_atom_site_aniso_label
_atom_site_aniso_U_11
_atom_site_aniso_U_22
_atom_site_aniso_U_33
_atom_site_aniso_U_23
_atom_site_aniso_U_13
_atom_site_aniso_U_12
C1 0.0350(13) 0.0308(13) 0.0253(10) 0.0009(9) 0.0007(9) 0.0047(10)
C2 0.0433(16) 0.0651(19) 0.0253(12) 0.0030(11) 0.0057(10) 0.0144(13)
C3 0.0399(16) 0.0629(19) 0.0379(14) 0.0016(12) 0.0118(11) 0.0163(13)
C4 0.0279(13) 0.0386(14) 0.0357(12) 0.0046(10) 0.0000(9) 0.0058(10)
C5 0.0396(14) 0.0326(13) 0.0239(11) 0.0029(9) -0.0017(9) 0.0039(10)
C6 0.0282(12) 0.0295(12) 0.0260(10) 0.0018(9) 0.0018(8) 0.0033(9)
C7 0.0389(14) 0.0371(14) 0.0210(10) 0.0039(9) 0.0026(9) 0.0030(10)
C8 0.0369(15) 0.0586(18) 0.0360(13) 0.0040(12) 0.0102(11) 0.0056(13)
C9 0.0348(15) 0.0548(18) 0.0438(14) -0.0111(13) 0.0131(11) 0.0046(12)
N3 0.0343(14) 0.0448(15) 0.0552(17) -0.0122(13) 0.0065(12) 0.0097(11)
C10 0.0292(16) 0.0344(17) 0.0404(17) -0.0073(14) 0.0037(13) -0.0012(12)
C11 0.0307(17) 0.0438(18) 0.0539(19) -0.0051(14) 0.0063(13) 0.0000(13)
C12 0.0432(19) 0.0336(17) 0.058(2) -0.0105(14) 0.0064(14) 0.0020(13)
C13 0.0394(19) 0.0291(16) 0.051(2) -0.0011(15) 0.0101(16) 0.0011(13)
N3' 0.0343(14) 0.0448(15) 0.0552(17) -0.0122(13) 0.0065(12) 0.0097(11)
C10' 0.051(12) 0.029(9) 0.030(9) -0.006(8) 0.003(8) -0.019(8)
C11' 0.031(9) 0.035(6) 0.050(9) -0.008(7) 0.000(7) 0.006(6)
C12' 0.032(8) 0.033(8) 0.040(8) -0.001(7) 0.010(7) 0.004(6)
C13' 0.036(8) 0.048(11) 0.026(9) 0.010(8) 0.012(7) -0.013(8)
C14 0.072(2) 0.0371(16) 0.0535(17) 0.0062(13) 0.0038(15) -0.0082(14)
C15 0.0521(19) 0.084(2) 0.0446(16) 0.0023(15) 0.0040(13) -0.0286(17)
N1 0.0328(11) 0.0360(12) 0.0258(9) 0.0008(8) 0.0053(8) 0.0032(9)
N2 0.0285(11) 0.0298(11) 0.0510(12) -0.0004(9) 0.0050(9) 0.0017(8)
O1 0.0382(10) 0.0478(11) 0.0231(7) 0.0013(7) -0.0024(6) 0.0123(8)
O2 0.0455(11) 0.0325(10) 0.0312(9) 0.0013(7) -0.0039(7) -0.0042(7)
O3 0.0344(10) 0.0467(11) 0.0311(9) -0.0016(7) -0.0007(7) -0.0103(8)
O4 0.0600(14) 0.0672(16) 0.0519(12) 0.0051(11) -0.0135(10) -0.0034(12)
Ni1 0.02775(17) 0.03002(16) 0.02604(14) 0.00081(12) -0.00214(11) 0.00155(12)
Cl1 0.0422(5) 0.0315(4) 0.0289(4) 0.000 -0.0081(3) 0.000
Br1 0.03444(16) 0.0636(2) 0.05250(17) 0.00829(14) -0.00261(12) 0.01446(13)
Cl3 0.0510(9) 0.0509(6) 0.0434(6) -0.0093(5) -0.0003(6) 0.0094(5)
Cl2 0.057(2) 0.0848(12) 0.0362(15) 0.000 0.0013(15) 0.000
Cl3' 0.055(5) 0.050(4) 0.046(4) 0.001(3) 0.007(4) 0.012(4)
Cl2' 0.057(2) 0.0848(12) 0.0362(15) 0.000 0.0013(15) 0.000

loop_
_atom_type_symbol
_atom_type_description
_atom_type_scat_dispersion_real
_atom_type_scat_dispersion_imag
_atom_type_scat_source
C C 0.0033 0.0016 'International Tables Vol C Tables 4.2.6.8 and 6.1.1.4'
H H 0.0000 0.0000 'International Tables Vol C Tables 4.2.6.8 and 6.1.1.4'
N N 0.0061 0.0033 'International Tables Vol C Tables 4.2.6.8 and 6.1.1.4'
O O 0.0106 0.0060 'International Tables Vol C Tables 4.2.6.8 and 6.1.1.4'
Ni Ni 0.3393 1.1124 'International Tables Vol C Tables 4.2.6.8 and 6.1.1.4'
Cl Cl 0.1484 0.1585 'International Tables Vol C Tables 4.2.6.8 and 6.1.1.4'
Br Br -0.2901 2.4595 'International Tables Vol C Tables 4.2.6.8 and 6.1.1.4'

loop_
_geom_angle_atom_site_label_1
_geom_angle_atom_site_label_2
_geom_angle_atom_site_label_3
_geom_angle
_geom_angle_site_symmetry_1
O1 C1 C2 119.6(2) .
O1 C1 C6 123.4(2) .
C2 C1 C6 117.0(2) .
C3 C2 C1 122.5(2) .
C3 C2 H2 118.8 .
C1 C2 H2 118.8 .
C2 C3 C4 119.6(2) .
C2 C3 H3 120.2 .
C4 C3 H3 120.2 .
C5 C4 C3 120.1(2) .
C5 C4 Br1 120.65(17) .
C3 C4 Br1 119.26(19) .
C4 C5 C6 121.6(2) .
C4 C5 H5 119.2 .
C6 C5 H5 119.2 .
C5 C6 C1 119.2(2) .
C5 C6 C7 117.03(19) .
C1 C6 C7 123.7(2) .
N1 C7 C6 126.3(2) .
N1 C7 H7 116.8 .
C6 C7 H7 116.8 .
N1 C8 C9 107.9(2) .
N1 C8 H8A 110.1 .
C9 C8 H8A 110.1 .
N1 C8 H8B 110.1 .
C9 C8 H8B 110.1 .
H8A C8 H8B 108.4 .
N2 C9 C8 111.1(2) .
N2 C9 H9A 109.4 .
C8 C9 H9A 109.4 .
N2 C9 H9B 109.4 .
C8 C9 H9B 109.4 .
H9A C9 H9B 108.0 .
C11 N3 C12 112.4(2) .
C11 N3 H3B 109.1 .
C12 N3 H3B 109.1 .
C11 N3 H3C 109.1 .
C12 N3 H3C 109.1 .
H3B N3 H3C 107.8 .
N2 C10 C11 113.2(2) .
N2 C10 H10A 108.9 .
C11 C10 H10A 108.9 .
N2 C10 H10B 108.9 .
C11 C10 H10B 108.9 .
H10A C10 H10B 107.8 .
N3 C11 C10 110.2(3) .
N3 C11 H11A 109.6 .
C10 C11 H11A 109.6 .
N3 C11 H11B 109.6 .
C10 C11 H11B 109.6 .
H11A C11 H11B 108.1 .
N3 C12 C13 111.3(2) .
N3 C12 H12A 109.4 .
C13 C12 H12A 109.4 .
N3 C12 H12B 109.4 .
C13 C12 H12B 109.4 .
H12A C12 H12B 108.0 .
N2 C13 C12 112.2(3) .
N2 C13 H13A 109.2 .
C12 C13 H13A 109.2 .
N2 C13 H13B 109.2 .
C12 C13 H13B 109.2 .
H13A C13 H13B 107.9 .
C11' N3' C12' 109.8(14) .
C11' N3' Cl2' 99.1(12) .
C12' N3' Cl2' 109.9(13) .
C11' N3' H3E 109.7 .
C12' N3' H3E 109.7 .
Cl2' N3' H3E 12.0 .
C11' N3' H3D 109.7 .
C12' N3' H3D 109.7 .
Cl2' N3' H3D 118.1 .
H3E N3' H3D 108.2 .
N2 C10' C11' 99.4(11) .
N2 C10' H10C 111.9 .
C11' C10' H10C 111.9 .
N2 C10' H10D 111.9 .
C11' C10' H10D 111.9 .
H10C C10' H10D 109.6 .
N3' C11' C10' 110.0(15) .
N3' C11' H11C 109.7 .
C10' C11' H11C 109.7 .
N3' C11' H11D 109.7 .
C10' C11' H11D 109.7 .
H11C C11' H11D 108.2 .
N3' C12' C13' 108.0(14) .
N3' C12' H12C 110.1 .
C13' C12' H12C 110.1 .
N3' C12' H12D 110.1 .
C13' C12' H12D 110.1 .
H12C C12' H12D 108.4 .
C12' C13' N2 104.7(11) .
C12' C13' H13C 110.8 .
N2 C13' H13C 110.8 .
C12' C13' H13D 110.8 .
N2 C13' H13D 110.8 .
H13C C13' H13D 108.9 .
O2 C14 H14A 109.5 .
O2 C14 H14B 109.5 .
H14A C14 H14B 109.5 .
O2 C14 H14C 109.5 .
H14A C14 H14C 109.5 .
H14B C14 H14C 109.5 .
O3 C15 H15A 109.5 .
O3 C15 H15B 109.5 .
H15A C15 H15B 109.5 .
O3 C15 H15C 109.5 .
H15A C15 H15C 109.5 .
H15B C15 H15C 109.5 .
C7 N1 C8 119.99(19) .
C7 N1 Ni1 124.59(16) .
C8 N1 Ni1 113.96(15) .
C9 N2 C13 113.7(2) .
C9 N2 C10 113.6(2) .
C13 N2 C10 106.8(2) .
C9 N2 C10' 88.8(6) .
C13 N2 C10' 109.6(8) .
C10 N2 C10' 27.2(7) .
C9 N2 C13' 86.4(6) .
C13 N2 C13' 28.7(6) .
C10 N2 C13' 112.6(7) .
C10' N2 C13' 101.5(11) .
C9 N2 Ni1 101.90(14) .
C13 N2 Ni1 109.22(16) .
C10 N2 Ni1 111.60(16) .
C10' N2 Ni1 130.9(9) .
C13' N2 Ni1 126.6(7) .
C1 O1 Ni1 126.29(14) .
C14 O2 Ni1 122.14(16) .
C14 O2 H2A 110(2) .
Ni1 O2 H2A 114(2) .
C15 O3 Ni1 124.21(16) .
C15 O3 H3A 109.5 .
Ni1 O3 H3A 117.7 .
H4A O4 H4B 114.8(16) .
O1 Ni1 N1 89.93(7) .
O1 Ni1 O2 89.04(7) .
N1 Ni1 O2 97.11(7) .
O1 Ni1 O3 93.09(7) .
N1 Ni1 O3 85.67(7) .
O2 Ni1 O3 176.51(7) .
O1 Ni1 N2 172.08(7) .
N1 Ni1 N2 82.46(8) .
O2 Ni1 N2 89.72(7) .
O3 Ni1 N2 88.55(7) .
O1 Ni1 Cl1 89.35(5) .
N1 Ni1 Cl1 172.80(6) .
O2 Ni1 Cl1 90.04(5) .
O3 Ni1 Cl1 87.22(5) .
N2 Ni1 Cl1 98.47(5) .
Ni1 Cl1 Ni1 118.10(4) 2_656
Cl2' Cl2' N3' 156.8(14) 2_756

loop_
_geom_bond_atom_site_label_1
_geom_bond_atom_site_label_2
_geom_bond_distance
_geom_bond_site_symmetry_2
C1 O1 1.302(3) .
C1 C2 1.401(3) .
C1 C6 1.422(3) .
C2 C3 1.377(4) .
C2 H2 0.9300 .
C3 C4 1.385(3) .
C3 H3 0.9300 .
C4 C5 1.355(3) .
C4 Br1 1.897(2) .
C5 C6 1.407(3) .
C5 H5 0.9300 .
C6 C7 1.443(3) .
C7 N1 1.268(3) .
C7 H7 0.9300 .
C8 N1 1.458(3) .
C8 C9 1.515(4) .
C8 H8A 0.9700 .
C8 H8B 0.9700 .
C9 N2 1.487(3) .
C9 H9A 0.9700 .
C9 H9B 0.9700 .
N3 C11 1.482(4) .
N3 C12 1.486(4) .
N3 H3B 0.9000 .
N3 H3C 0.9000 .
C10 N2 1.495(3) .
C10 C11 1.511(4) .
C10 H10A 0.9700 .
C10 H10B 0.9700 .
C11 H11A 0.9700 .
C11 H11B 0.9700 .
C12 C13 1.506(4) .
C12 H12A 0.9700 .
C12 H12B 0.9700 .
C13 N2 1.493(3) .
C13 H13A 0.9700 .
C13 H13B 0.9700 .
N3' C11' 1.481(10) .
N3' C12' 1.485(10) .
N3' Cl2' 1.93(2) .
N3' H3E 0.9000 .
N3' H3D 0.9000 .
C10' N2 1.505(9) .
C10' C11' 1.506(10) .
C10' H10C 0.9700 .
C10' H10D 0.9700 .
C11' H11C 0.9700 .
C11' H11D 0.9700 .
C12' C13' 1.503(10) .
C12' H12C 0.9700 .
C12' H12D 0.9700 .
C13' N2 1.514(9) .
C13' H13C 0.9700 .
C13' H13D 0.9700 .
C14 O2 1.420(3) .
C14 H14A 0.9600 .
C14 H14B 0.9600 .
C14 H14C 0.9600 .
C15 O3 1.411(3) .
C15 H15A 0.9600 .
C15 H15B 0.9600 .
C15 H15C 0.9600 .
N1 Ni1 2.0085(18) .
N2 Ni1 2.222(2) .
O1 Ni1 1.9974(16) .
O2 Ni1 2.0748(17) .
O2 H2A 0.896(10) .
O3 Ni1 2.1181(16) .
O3 H3A 0.8200 .
O4 H4A 0.917(10) .
O4 H4B 0.910(10) .
Ni1 Cl1 2.3880(5) .
Cl1 Ni1 2.3880(5) 2_656
Cl2' Cl2' 1.12(2) 2_756

loop_
_geom_hbond_atom_site_label_D
_geom_hbond_atom_site_label_H
_geom_hbond_atom_site_label_A
_geom_hbond_distance_DH
_geom_hbond_distance_HA
_geom_hbond_distance_DA
_geom_hbond_angle_DHA
_geom_hbond_site_symmetry_A
N3 H3B Cl2 0.90 2.22 3.104(3) 168.8 .
N3 H3C Cl3 0.90 2.22 3.068(4) 156.3 1_655
O3 H3A O4 0.82 1.92 2.732(3) 170.2 .
O2 H2A O1 0.896(10) 1.741(10) 2.635(2) 176(3) 2_656
O4 H4A Cl3 0.917(10) 2.240(11) 3.155(3) 176(3) .
O4 H4B Cl3 0.910(10) 2.320(16) 3.196(3) 161(3) 5_566

loop_
_geom_torsion_atom_site_label_1
_geom_torsion_atom_site_label_2
_geom_torsion_atom_site_label_3
_geom_torsion_atom_site_label_4
_geom_torsion
_geom_torsion_site_symmetry_4
O1 C1 C2 C3 179.8(3) .
C6 C1 C2 C3 0.4(4) .
C1 C2 C3 C4 1.1(5) .
C2 C3 C4 C5 -1.0(4) .
C2 C3 C4 Br1 178.4(2) .
C3 C4 C5 C6 -0.6(4) .
Br1 C4 C5 C6 179.98(18) .
C4 C5 C6 C1 2.2(4) .
C4 C5 C6 C7 -175.7(2) .
O1 C1 C6 C5 178.7(2) .
C2 C1 C6 C5 -2.0(4) .
O1 C1 C6 C7 -3.6(4) .
C2 C1 C6 C7 175.7(2) .
C5 C6 C7 N1 -177.8(2) .
C1 C6 C7 N1 4.4(4) .
N1 C8 C9 N2 -53.4(3) .
C12 N3 C11 C10 52.0(3) .
N2 C10 C11 N3 -56.6(3) .
C11 N3 C12 C13 -52.7(4) .
N3 C12 C13 N2 56.9(4) .
C12' N3' C11' C10' -59(2) .
Cl2' N3' C11' C10' -174.5(12) .
N2 C10' C11' N3' 70.1(18) .
C11' N3' C12' C13' 54(2) .
Cl2' N3' C12' C13' 162.4(11) .
N3' C12' C13' N2 -64.0(17) .
C6 C7 N1 C8 179.2(2) .
C6 C7 N1 Ni1 13.8(4) .
C9 C8 N1 C7 -133.9(2) .
C9 C8 N1 Ni1 33.0(3) .
C8 C9 N2 C13 161.8(2) .
C8 C9 N2 C10 -75.8(3) .
C8 C9 N2 C10' -87.3(9) .
C8 C9 N2 C13' 171.1(8) .
C8 C9 N2 Ni1 44.4(2) .
C12 C13 N2 C9 67.7(3) .
C12 C13 N2 C10 -58.4(3) .
C12 C13 N2 C10' -29.9(8) .
C12 C13 N2 C13' 48.1(15) .
C12 C13 N2 Ni1 -179.2(2) .
C11 C10 N2 C9 -67.3(3) .
C11 C10 N2 C13 58.8(3) .
C11 C10 N2 C10' -41.4(17) .
C11 C10 N2 C13' 28.9(8) .
C11 C10 N2 Ni1 178.1(2) .
C11' C10' N2 C9 -163.7(12) .
C11' C10' N2 C13 -48.9(14) .
C11' C10' N2 C10 39.9(10) .
C11' C10' N2 C13' -77.6(14) .
C11' C10' N2 Ni1 91.5(14) .
C12' C13' N2 C9 165.6(12) .
C12' C13' N2 C13 -32.4(9) .
C12' C13' N2 C10 51.4(14) .
C12' C13' N2 C10' 77.5(13) .
C12' C13' N2 Ni1 -92.3(13) .
C2 C1 O1 Ni1 165.12(19) .
C6 C1 O1 Ni1 -15.6(3) .
C1 O1 Ni1 N1 24.2(2) .
C1 O1 Ni1 O2 121.3(2) .
C1 O1 Ni1 O3 -61.4(2) .
C1 O1 Ni1 N2 40.3(6) .
C1 O1 Ni1 Cl1 -148.60(19) .
C7 N1 Ni1 O1 -23.0(2) .
C8 N1 Ni1 O1 170.85(18) .
C7 N1 Ni1 O2 -112.0(2) .
C8 N1 Ni1 O2 81.83(18) .
C7 N1 Ni1 O3 70.1(2) .
C8 N1 Ni1 O3 -96.04(18) .
C7 N1 Ni1 N2 159.2(2) .
C8 N1 Ni1 N2 -6.94(17) .
C7 N1 Ni1 Cl1 61.3(6) .
C8 N1 Ni1 Cl1 -104.9(5) .
C14 O2 Ni1 O1 -53.3(2) .
C14 O2 Ni1 N1 36.6(2) .
C14 O2 Ni1 O3 179(100) .
C14 O2 Ni1 N2 118.9(2) .
C14 O2 Ni1 Cl1 -142.61(19) .
C15 O3 Ni1 O1 -47.7(2) .
C15 O3 Ni1 N1 -137.4(2) .
C15 O3 Ni1 O2 79.9(12) .
C15 O3 Ni1 N2 140.1(2) .
C15 O3 Ni1 Cl1 41.5(2) .
C9 N2 Ni1 O1 -36.6(6) .
C13 N2 Ni1 O1 -157.2(5) .
C10 N2 Ni1 O1 85.0(6) .
C10' N2 Ni1 O1 62.3(10) .
C13' N2 Ni1 O1 -131.1(9) .
C9 N2 Ni1 N1 -20.39(16) .
C13 N2 Ni1 N1 -140.93(19) .
C10 N2 Ni1 N1 101.23(19) .
C10' N2 Ni1 N1 78.5(8) .
C13' N2 Ni1 N1 -114.8(7) .
C9 N2 Ni1 O2 -117.60(16) .
C13 N2 Ni1 O2 121.86(19) .
C10 N2 Ni1 O2 4.02(18) .
C10' N2 Ni1 O2 -18.7(8) .
C13' N2 Ni1 O2 148.0(7) .
C9 N2 Ni1 O3 65.43(16) .
C13 N2 Ni1 O3 -55.11(19) .
C10 N2 Ni1 O3 -172.95(19) .
C10' N2 Ni1 O3 164.4(8) .
C13' N2 Ni1 O3 -29.0(7) .
C9 N2 Ni1 Cl1 152.40(15) .
C13 N2 Ni1 Cl1 31.86(19) .
C10 N2 Ni1 Cl1 -85.98(18) .
C10' N2 Ni1 Cl1 -108.7(8) .
C13' N2 Ni1 Cl1 58.0(7) .
O1 Ni1 Cl1 Ni1 -51.62(5) 2_656
N1 Ni1 Cl1 Ni1 -135.9(5) 2_656
O2 Ni1 Cl1 Ni1 37.42(5) 2_656
O3 Ni1 Cl1 Ni1 -144.74(5) 2_656
N2 Ni1 Cl1 Ni1 127.14(5) 2_656
C11' N3' Cl2' Cl2' -79(2) 2_756
C12' N3' Cl2' Cl2' 166.4(15) 2_756
